data_7120262
loop_
_publ_author_name
'Hu, Fangzhong'
'Yang, Xiaobing'
'Wang, Yang'
'Yang, Chi Ming'
'Zou, Xiaomao'
'Liu , Jiahui'
'Zhang, Qichun'

_publ_section_title
;
 Base-catalyzed cascade synthesis of 2,3-dihydrofuro- [2,3-b]pyridines and
 2,3-dihydro-1H- pyrrolo[2,3-b]pyridines from N-propargylic \b-enaminones
;
_journal_name_full 'Chem. Commun.'
_journal_paper_doi 10.1039/C7CC03308G
_journal_year 2017
_chemical_formula_sum 'C25 H19 N O'
_chemical_formula_weight 349.41
_chemical_name_systematic
; 
 ? 
;
_space_group_IT_number 14
_symmetry_cell_setting monoclinic
_symmetry_space_group_name_Hall '-P 2ybc'
_symmetry_space_group_name_H-M 'P 1 21/c 1'
_atom_sites_solution_hydrogens geom
_atom_sites_solution_primary direct
_atom_sites_solution_secondary difmap
_audit_creation_method SHELXL-97
_audit_update_record
;
2017-04-19 deposited with the CCDC.
2017-06-12 downloaded from the CCDC.
;
_cell_angle_alpha 90.00
_cell_angle_beta 106.320(4)
_cell_angle_gamma 90.00
_cell_formula_units_Z 4
_cell_length_a 9.3863(16)
_cell_length_b 17.598(3)
_cell_length_c 11.455(2)
_cell_measurement_reflns_used 5306
_cell_measurement_temperature 113(2)
_cell_measurement_theta_max 27.5
_cell_measurement_theta_min 3.2
_cell_volume 1815.9(5)
_computing_cell_refinement 'CrystalClear-SM Expert 2.1 b42'
_computing_data_collection 'CrystalClear-SM Expert 2.1 b42 (Rigaku, 2015)'
_computing_data_reduction 'CrystalClear-SM Expert 2.1 b42'
_computing_molecular_graphics 'CrystalStructure 4.1'
_computing_publication_material 'CrystalStructure 4.1 (Rigaku, 2014)'
_computing_structure_refinement 'SHELXL-97 (Sheldrick, 1997)'
_computing_structure_solution 'SHELXS-97 (Sheldrick, 1990)'
_diffrn_ambient_temperature 113(2)
_diffrn_detector_area_resol_mean 5.814
_diffrn_measured_fraction_theta_full 0.985
_diffrn_measured_fraction_theta_max 0.985
_diffrn_measurement_device_type 'Rigaku XtaLAB P200'
_diffrn_measurement_method '\w and \f scans'
_diffrn_radiation_monochromator multilayer
_diffrn_radiation_source 'rotating anode'
_diffrn_radiation_type MoK\a
_diffrn_radiation_wavelength 0.71073
_diffrn_reflns_av_R_equivalents 0.0278
_diffrn_reflns_av_sigmaI/netI 0.0193
_diffrn_reflns_limit_h_max 11
_diffrn_reflns_limit_h_min -12
_diffrn_reflns_limit_k_max 20
_diffrn_reflns_limit_k_min -22
_diffrn_reflns_limit_l_max 14
_diffrn_reflns_limit_l_min -12
_diffrn_reflns_number 18272
_diffrn_reflns_theta_full 27.54
_diffrn_reflns_theta_max 27.54
_diffrn_reflns_theta_min 3.24
_diffrn_standards_decay_% 0
_diffrn_standards_interval_count 0
_diffrn_standards_interval_time 0
_diffrn_standards_number 0
_exptl_absorpt_coefficient_mu 0.077
_exptl_absorpt_correction_T_max 0.9908
_exptl_absorpt_correction_T_min 0.9847
_exptl_absorpt_correction_type multi-scan
_exptl_absorpt_process_details 'REQAB (Rigaku, 1998)'
_exptl_crystal_colour Colorless
_exptl_crystal_density_diffrn 1.278
_exptl_crystal_density_method 'not measured'
_exptl_crystal_description Prism
_exptl_crystal_F_000 736
_exptl_crystal_size_max 0.20
_exptl_crystal_size_mid 0.18
_exptl_crystal_size_min 0.12
_refine_diff_density_max 0.291
_refine_diff_density_min -0.204
_refine_diff_density_rms 0.038
_refine_ls_extinction_method none
_refine_ls_goodness_of_fit_ref 1.039
_refine_ls_hydrogen_treatment constr
_refine_ls_matrix_type full
_refine_ls_number_parameters 244
_refine_ls_number_reflns 4121
_refine_ls_number_restraints 0
_refine_ls_restrained_S_all 1.039
_refine_ls_R_factor_all 0.0430
_refine_ls_R_factor_gt 0.0367
_refine_ls_shift/su_max 0.001
_refine_ls_shift/su_mean 0.000
_refine_ls_structure_factor_coef Fsqd
_refine_ls_weighting_details 'calc w=1/[\s^2^(Fo^2^)+(0.0621P)^2^+0.2905P] where P=(Fo^2^+2Fc^2^)/3'
_refine_ls_weighting_scheme calc
_refine_ls_wR_factor_gt 0.1014
_refine_ls_wR_factor_ref 0.1049
_reflns_number_gt 3514
_reflns_number_total 4121
_reflns_threshold_expression >2sigma(I)
_cod_data_source_file c7cc03308g2.cif
_cod_data_source_block shelx
_cod_depositor_comments
;
The following automatic conversions were performed:

'_symmetry_cell_setting' value 'Monoclinic' changed to 'monoclinic'
according to
/home/data/users/saulius/crontab/automatic-downloads/rss-feeds/RSC/lib/dictionaries/cif_core.dic
dictionary named 'cif_core.dic' version 2.4.2 from 2011-04-26.

'_exptl_absorpt_correction_type' value 'MULTI-SCAN' changed to
'multi-scan' according to
/home/data/users/saulius/crontab/automatic-downloads/rss-feeds/RSC/lib/dictionaries/cif_core.dic
dictionary named 'cif_core.dic' version 2.4.2 from 2011-04-26.

'_refine_ls_hydrogen_treatment' value 'CONSTR' changed to 'constr'
according to
/home/data/users/saulius/crontab/automatic-downloads/rss-feeds/RSC/lib/dictionaries/cif_core.dic
dictionary named 'cif_core.dic' version 2.4.2 from 2011-04-26.

Automatic conversion script
Id: cif_fix_values 4973 2017-02-22 13:04:09Z antanas 
;
_cod_original_sg_symbol_H-M P2(1)/c
_cod_database_code 7120262

loop_
_symmetry_equiv_pos_as_xyz
'x, y, z'
'-x, y+1/2, -z+1/2'
'-x, -y, -z'
'x, -y-1/2, z-1/2'

loop_
_atom_site_label
_atom_site_type_symbol
_atom_site_fract_x
_atom_site_fract_y
_atom_site_fract_z
_atom_site_U_iso_or_equiv
_atom_site_adp_type
_atom_site_occupancy
_atom_site_symmetry_multiplicity
_atom_site_calc_flag
_atom_site_refinement_flags
O1 O 0.33621(8) 0.99771(4) 0.19023(7) 0.02660(19) Uani 1 1 d .
N1 N 0.54754(9) 1.03439(5) 0.33681(7) 0.02097(19) Uani 1 1 d .
C1 C 0.73750(12) 1.14878(6) 0.46158(10) 0.0261(2) Uani 1 1 d .
H1 H 0.6450 1.1622 0.4062 0.031 Uiso 1 1 calc R
C2 C 0.83874(14) 1.20526(6) 0.51319(11) 0.0345(3) Uani 1 1 d .
H2 H 0.8147 1.2570 0.4934 0.041 Uiso 1 1 calc R
C3 C 0.97460(13) 1.18669(6) 0.59338(12) 0.0343(3) Uani 1 1 d .
H3 H 1.0442 1.2255 0.6277 0.041 Uiso 1 1 calc R
C4 C 1.00837(12) 1.11118(6) 0.62322(10) 0.0285(2) Uani 1 1 d .
H4 H 1.1010 1.0982 0.6787 0.034 Uiso 1 1 calc R
C5 C 0.90713(11) 1.05462(6) 0.57221(9) 0.0235(2) Uani 1 1 d .
H5 H 0.9312 1.0031 0.5933 0.028 Uiso 1 1 calc R
C6 C 0.77030(11) 1.07235(5) 0.49024(9) 0.0200(2) Uani 1 1 d .
C7 C 0.66155(11) 1.01207(6) 0.43326(9) 0.0192(2) Uani 1 1 d .
C8 C 0.67610(11) 0.93765(5) 0.47507(9) 0.0204(2) Uani 1 1 d .
H8 H 0.7556 0.9249 0.5442 0.025 Uiso 1 1 calc R
C9 C 0.57565(11) 0.88044(5) 0.41731(9) 0.0196(2) Uani 1 1 d .
C10 C 0.46070(11) 0.90321(6) 0.31852(9) 0.0201(2) Uani 1 1 d .
C11 C 0.45469(11) 0.98013(6) 0.28658(9) 0.0207(2) Uani 1 1 d .
C12 C 0.23704(12) 0.93162(6) 0.16613(9) 0.0228(2) Uani 1 1 d .
H12 H 0.1541 0.9404 0.2035 0.027 Uiso 1 1 calc R
C13 C 0.33226(12) 0.86376(6) 0.23110(9) 0.0249(2) Uani 1 1 d .
H13A H 0.2767 0.8319 0.2745 0.030 Uiso 1 1 calc R
H13B H 0.3659 0.8318 0.1728 0.030 Uiso 1 1 calc R
C14 C 0.17331(11) 0.92121(5) 0.03116(9) 0.0210(2) Uani 1 1 d .
C15 C 0.26368(13) 0.92416(6) -0.04589(10) 0.0285(2) Uani 1 1 d .
H15 H 0.3655 0.9372 -0.0144 0.034 Uiso 1 1 calc R
C16 C 0.20619(15) 0.90816(7) -0.16892(11) 0.0352(3) Uani 1 1 d .
H16 H 0.2689 0.9100 -0.2211 0.042 Uiso 1 1 calc R
C17 C 0.05779(14) 0.88954(6) -0.21561(10) 0.0333(3) Uani 1 1 d .
H17 H 0.0189 0.8777 -0.2995 0.040 Uiso 1 1 calc R
C18 C -0.03349(13) 0.88827(6) -0.13985(11) 0.0321(3) Uani 1 1 d .
H18 H -0.1359 0.8766 -0.1720 0.038 Uiso 1 1 calc R
C19 C 0.02405(12) 0.90396(6) -0.01663(10) 0.0261(2) Uani 1 1 d .
H19 H -0.0392 0.9029 0.0351 0.031 Uiso 1 1 calc R
C20 C 0.59818(11) 0.80079(5) 0.46200(9) 0.0206(2) Uani 1 1 d .
C21 C 0.65874(12) 0.78548(6) 0.58572(9) 0.0253(2) Uani 1 1 d .
H21 H 0.6810 0.8263 0.6423 0.030 Uiso 1 1 calc R
C22 C 0.68681(13) 0.71115(6) 0.62703(10) 0.0295(2) Uani 1 1 d .
H22 H 0.7273 0.7015 0.7115 0.035 Uiso 1 1 calc R
C23 C 0.65587(12) 0.65107(6) 0.54547(11) 0.0299(3) Uani 1 1 d .
H23 H 0.6775 0.6004 0.5736 0.036 Uiso 1 1 calc R
C24 C 0.59330(13) 0.66527(6) 0.42288(11) 0.0305(3) Uani 1 1 d .
H24 H 0.5706 0.6242 0.3668 0.037 Uiso 1 1 calc R
C25 C 0.56358(12) 0.73944(6) 0.38159(10) 0.0256(2) Uani 1 1 d .
H25 H 0.5191 0.7486 0.2975 0.031 Uiso 1 1 calc R

loop_
_atom_site_aniso_label
_atom_site_aniso_U_11
_atom_site_aniso_U_22
_atom_site_aniso_U_33
_atom_site_aniso_U_23
_atom_site_aniso_U_13
_atom_site_aniso_U_12
O1 0.0273(4) 0.0194(4) 0.0255(4) 0.0015(3) -0.0051(3) -0.0029(3)
N1 0.0232(4) 0.0179(4) 0.0202(4) -0.0006(3) 0.0034(3) -0.0010(3)
C1 0.0253(5) 0.0205(5) 0.0280(5) 0.0000(4) -0.0001(4) -0.0006(4)
C2 0.0351(6) 0.0182(5) 0.0422(7) 0.0002(5) -0.0020(5) -0.0027(4)
C3 0.0305(6) 0.0222(5) 0.0428(7) -0.0042(5) -0.0018(5) -0.0076(4)
C4 0.0233(5) 0.0258(5) 0.0311(6) -0.0021(4) -0.0008(4) -0.0016(4)
C5 0.0241(5) 0.0193(5) 0.0249(5) -0.0005(4) 0.0034(4) -0.0002(4)
C6 0.0221(5) 0.0190(5) 0.0187(5) -0.0022(4) 0.0056(4) -0.0017(4)
C7 0.0203(5) 0.0191(5) 0.0181(4) -0.0018(4) 0.0053(4) -0.0009(4)
C8 0.0210(5) 0.0197(5) 0.0188(5) -0.0006(4) 0.0026(4) -0.0006(4)
C9 0.0230(5) 0.0182(4) 0.0176(4) -0.0010(4) 0.0058(4) -0.0007(4)
C10 0.0234(5) 0.0186(5) 0.0175(5) -0.0018(4) 0.0041(4) -0.0028(4)
C11 0.0225(5) 0.0202(5) 0.0176(4) 0.0000(4) 0.0029(4) 0.0009(4)
C12 0.0227(5) 0.0213(5) 0.0223(5) -0.0009(4) 0.0026(4) -0.0029(4)
C13 0.0285(6) 0.0212(5) 0.0202(5) 0.0005(4) -0.0008(4) -0.0044(4)
C14 0.0211(5) 0.0169(4) 0.0218(5) 0.0009(4) 0.0005(4) 0.0014(3)
C15 0.0246(5) 0.0322(6) 0.0270(5) 0.0016(4) 0.0043(4) -0.0034(4)
C16 0.0434(7) 0.0381(6) 0.0250(6) 0.0044(5) 0.0111(5) -0.0012(5)
C17 0.0435(7) 0.0270(5) 0.0207(5) 0.0022(4) -0.0053(5) 0.0050(5)
C18 0.0244(5) 0.0260(5) 0.0357(6) -0.0038(4) -0.0079(5) 0.0040(4)
C19 0.0204(5) 0.0239(5) 0.0315(6) -0.0023(4) 0.0030(4) 0.0021(4)
C20 0.0197(5) 0.0184(5) 0.0226(5) -0.0001(4) 0.0040(4) -0.0008(4)
C21 0.0268(5) 0.0215(5) 0.0232(5) 0.0002(4) -0.0004(4) -0.0001(4)
C22 0.0280(6) 0.0271(6) 0.0283(5) 0.0070(4) -0.0005(4) 0.0034(4)
C23 0.0277(6) 0.0180(5) 0.0422(6) 0.0056(4) 0.0069(5) 0.0030(4)
C24 0.0346(6) 0.0199(5) 0.0360(6) -0.0047(4) 0.0085(5) -0.0009(4)
C25 0.0309(6) 0.0214(5) 0.0234(5) -0.0017(4) 0.0057(4) -0.0013(4)

loop_
_atom_type_symbol
_atom_type_description
_atom_type_scat_dispersion_real
_atom_type_scat_dispersion_imag
_atom_type_scat_source
C C 0.0033 0.0016 'International Tables Vol C Tables 4.2.6.8 and 6.1.1.4'
H H 0.0000 0.0000 'International Tables Vol C Tables 4.2.6.8 and 6.1.1.4'
N N 0.0061 0.0033 'International Tables Vol C Tables 4.2.6.8 and 6.1.1.4'
O O 0.0106 0.0060 'International Tables Vol C Tables 4.2.6.8 and 6.1.1.4'

loop_
_geom_angle_atom_site_label_1
_geom_angle_atom_site_label_2
_geom_angle_atom_site_label_3
_geom_angle
C11 O1 C12 107.61(7)
C11 N1 C7 114.80(9)
C2 C1 C6 120.66(10)
C2 C1 H1 119.7
C6 C1 H1 119.7
C3 C2 C1 120.42(10)
C3 C2 H2 119.8
C1 C2 H2 119.8
C2 C3 C4 119.59(10)
C2 C3 H3 120.2
C4 C3 H3 120.2
C3 C4 C5 120.12(10)
C3 C4 H4 119.9
C5 C4 H4 119.9
C4 C5 C6 120.98(10)
C4 C5 H5 119.5
C6 C5 H5 119.5
C5 C6 C1 118.23(9)
C5 C6 C7 121.53(9)
C1 C6 C7 120.24(9)
N1 C7 C8 122.05(9)
N1 C7 C6 115.81(9)
C8 C7 C6 122.14(9)
C7 C8 C9 121.58(9)
C7 C8 H8 119.2
C9 C8 H8 119.2
C10 C9 C8 116.18(9)
C10 C9 C20 123.83(9)
C8 C9 C20 119.98(9)
C9 C10 C11 117.28(9)
C9 C10 C13 134.85(9)
C11 C10 C13 107.86(8)
N1 C11 O1 118.68(9)
N1 C11 C10 128.07(9)
O1 C11 C10 113.25(8)
O1 C12 C14 109.76(8)
O1 C12 C13 105.70(8)
C14 C12 C13 114.12(8)
O1 C12 H12 109.0
C14 C12 H12 109.0
C13 C12 H12 109.0
C10 C13 C12 102.13(8)
C10 C13 H13A 111.3
C12 C13 H13A 111.3
C10 C13 H13B 111.3
C12 C13 H13B 111.3
H13A C13 H13B 109.2
C15 C14 C19 119.20(10)
C15 C14 C12 120.81(9)
C19 C14 C12 119.88(10)
C14 C15 C16 120.37(11)
C14 C15 H15 119.8
C16 C15 H15 119.8
C17 C16 C15 120.13(12)
C17 C16 H16 119.9
C15 C16 H16 119.9
C18 C17 C16 119.74(11)
C18 C17 H17 120.1
C16 C17 H17 120.1
C17 C18 C19 120.17(11)
C17 C18 H18 119.9
C19 C18 H18 119.9
C14 C19 C18 120.36(11)
C14 C19 H19 119.8
C18 C19 H19 119.8
C25 C20 C21 118.21(9)
C25 C20 C9 121.16(9)
C21 C20 C9 120.61(9)
C22 C21 C20 120.71(10)
C22 C21 H21 119.6
C20 C21 H21 119.6
C23 C22 C21 120.28(10)
C23 C22 H22 119.9
C21 C22 H22 119.9
C24 C23 C22 119.65(10)
C24 C23 H23 120.2
C22 C23 H23 120.2
C23 C24 C25 120.15(10)
C23 C24 H24 119.9
C25 C24 H24 119.9
C24 C25 C20 120.95(10)
C24 C25 H25 119.5
C20 C25 H25 119.5

loop_
_geom_bond_atom_site_label_1
_geom_bond_atom_site_label_2
_geom_bond_distance
O1 C11 1.3641(12)
O1 C12 1.4666(12)
N1 C11 1.3117(13)
N1 C7 1.3622(13)
C1 C2 1.3873(15)
C1 C6 1.3981(14)
C1 H1 0.9500
C2 C3 1.3851(16)
C2 H2 0.9500
C3 C4 1.3865(16)
C3 H3 0.9500
C4 C5 1.3867(14)
C4 H4 0.9500
C5 C6 1.3966(14)
C5 H5 0.9500
C6 C7 1.4896(13)
C7 C8 1.3880(14)
C8 C9 1.4105(13)
C8 H8 0.9500
C9 C10 1.3853(13)
C9 C20 1.4868(14)
C10 C11 1.3992(14)
C10 C13 1.5033(13)
C12 C14 1.5040(14)
C12 C13 1.5508(14)
C12 H12 1.0000
C13 H13A 0.9900
C13 H13B 0.9900
C14 C15 1.3863(16)
C14 C19 1.3870(14)
C15 C16 1.3890(16)
C15 H15 0.9500
C16 C17 1.3839(18)
C16 H16 0.9500
C17 C18 1.3804(19)
C17 H17 0.9500
C18 C19 1.3898(16)
C18 H18 0.9500
C19 H19 0.9500
C20 C25 1.3969(14)
C20 C21 1.3969(14)
C21 C22 1.3907(15)
C21 H21 0.9500
C22 C23 1.3866(16)
C22 H22 0.9500
C23 C24 1.3841(17)
C23 H23 0.9500
C24 C25 1.3896(15)
C24 H24 0.9500
C25 H25 0.9500

loop_
_geom_torsion_atom_site_label_1
_geom_torsion_atom_site_label_2
_geom_torsion_atom_site_label_3
_geom_torsion_atom_site_label_4
_geom_torsion
C6 C1 C2 C3 0.5(2)
C1 C2 C3 C4 -0.8(2)
C2 C3 C4 C5 0.55(19)
C3 C4 C5 C6 0.11(18)
C4 C5 C6 C1 -0.47(16)
C4 C5 C6 C7 179.00(10)
C2 C1 C6 C5 0.18(17)
C2 C1 C6 C7 -179.30(11)
C11 N1 C7 C8 -0.69(14)
C11 N1 C7 C6 178.77(9)
C5 C6 C7 N1 -166.58(9)
C1 C6 C7 N1 12.88(14)
C5 C6 C7 C8 12.88(15)
C1 C6 C7 C8 -167.66(10)
N1 C7 C8 C9 1.98(16)
C6 C7 C8 C9 -177.44(9)
C7 C8 C9 C10 -1.25(15)
C7 C8 C9 C20 177.73(9)
C8 C9 C10 C11 -0.54(14)
C20 C9 C10 C11 -179.47(9)
C8 C9 C10 C13 179.46(11)
C20 C9 C10 C13 0.53(19)
C7 N1 C11 O1 179.26(9)
C7 N1 C11 C10 -1.32(16)
C12 O1 C11 N1 -169.81(9)
C12 O1 C11 C10 10.69(12)
C9 C10 C11 N1 1.97(17)
C13 C10 C11 N1 -178.03(10)
C9 C10 C11 O1 -178.58(9)
C13 C10 C11 O1 1.42(12)
C11 O1 C12 C14 -141.31(9)
C11 O1 C12 C13 -17.80(10)
C9 C10 C13 C12 168.06(11)
C11 C10 C13 C12 -11.94(11)
O1 C12 C13 C10 17.76(10)
C14 C12 C13 C10 138.47(9)
O1 C12 C14 C15 46.88(13)
C13 C12 C14 C15 -71.54(12)
O1 C12 C14 C19 -136.99(10)
C13 C12 C14 C19 104.59(11)
C19 C14 C15 C16 -1.60(16)
C12 C14 C15 C16 174.55(10)
C14 C15 C16 C17 0.36(18)
C15 C16 C17 C18 1.17(18)
C16 C17 C18 C19 -1.44(17)
C15 C14 C19 C18 1.33(16)
C12 C14 C19 C18 -174.86(9)
C17 C18 C19 C14 0.19(17)
C10 C9 C20 C25 34.42(16)
C8 C9 C20 C25 -144.48(10)
C10 C9 C20 C21 -147.43(11)
C8 C9 C20 C21 33.67(15)
C25 C20 C21 C22 1.44(16)
C9 C20 C21 C22 -176.76(10)
C20 C21 C22 C23 0.46(18)
C21 C22 C23 C24 -1.64(18)
C22 C23 C24 C25 0.89(18)
C23 C24 C25 C20 1.05(18)
C21 C20 C25 C24 -2.19(16)
C9 C20 C25 C24 176.00(10)
